data_9004070
loop_
_publ_author_name
'Petruk, W.'
'Cabri, L. J.'
'Harris, D. C.'
'Stewart, J. M.'
'Clark, L. A.'

_publ_section_title
;
 Allargentum, redefined
;
_journal_name_full 'The Canadian Mineralogist'
_journal_page_first 163
_journal_page_last 172
_journal_volume 10
_journal_year 1970
_chemical_compound_source 'Hi-Ho mine, Cobalt, Ontario, Canada'
_chemical_formula_sum 'Ag0.865 Hg0.001 Sb0.134'
_chemical_name_mineral Allargentum
_space_group_IT_number 194
_symmetry_space_group_name_Hall '-P 6c 2c'
_symmetry_space_group_name_H-M 'P 63/m m c'
_cell_angle_alpha 90
_cell_angle_beta 90
_cell_angle_gamma 120
_cell_length_a 2.952
_cell_length_b 2.952
_cell_length_c 4.773
_cell_formula_units_Z 2
_cell_volume 36.021
_database_code_amcsd 0005089
_exptl_crystal_density_diffrn 10.125
_cod_original_formula_sum '(Ag.865 Sb.134 Hg.001)'
_cod_database_code 9004070

loop_
_space_group_symop_operation_xyz
x,y,z
-x,-x+y,1/2+z
x,x-y,1/2-z
-x+y,-x,1/2-z
x-y,x,1/2+z
-y,-x,z
y,x,-z
y,-x+y,-z
-y,x-y,z
x-y,-y,1/2+z
-x+y,y,1/2-z
x,y,1/2-z
-x,-y,1/2+z
x,x-y,z
-x,-x+y,-z
x-y,x,-z
-x+y,-x,z
y,x,1/2+z
-y,-x,1/2-z
-y,x-y,1/2-z
y,-x+y,1/2+z
-x+y,y,z
x-y,-y,-z
-x,-y,-z

loop_
_atom_site_label
_atom_site_fract_x
_atom_site_fract_y
_atom_site_fract_z
_atom_site_occupancy
Ag 0.33333 0.66667 0.25000 0.86500
Sb 0.33333 0.66667 0.25000 0.13400
Hg 0.33333 0.66667 0.25000 0.00100

loop_
_cod_related_entry_id
_cod_related_entry_database
_cod_related_entry_code
1 AMCSD 0005089
